data_4003652
loop_
_publ_author_name
'Gao, Hong-Qiang'
'Wei, Wen-Juan'
'Tan, Yu-Hui'
'Tang, Yun-Zhi'

_publ_section_title
;
 Phase Transition and Negative Thermal Expansion in Guanidinium
 Magnesium-Hypophosphite Hybrid Perovskite
;
_journal_name_full 'Chemistry of Materials'
_journal_paper_doi 10.1021/acs.chemmater.0c01654
_journal_year 2020
_chemical_formula_moiety '0.11(H24 Mg4 O24 P12), 0.44(C H6 N3)'
_chemical_formula_sum 'C2 H24 Mg2 N6 O12 P6'
_chemical_formula_weight 558.71
_space_group_crystal_system triclinic
_space_group_IT_number 2
_space_group_name_Hall '-P 1'
_space_group_name_H-M_alt 'P -1'
_atom_sites_solution_hydrogens mixed
_atom_sites_solution_primary direct
_audit_creation_method SHELXL-2014/7
_cell_angle_alpha 105.5756(7)
_cell_angle_beta 90.9070(7)
_cell_angle_gamma 118.5514(8)
_cell_formula_units_Z 2
_cell_length_a 8.96756(8)
_cell_length_b 9.07834(7)
_cell_length_c 15.54301(13)
_cell_measurement_reflns_used 9531
_cell_measurement_temperature 220(2)
_cell_measurement_theta_max 73.5440
_cell_measurement_theta_min 5.6710
_cell_volume 1055.011(19)
_computing_cell_refinement 'CrysAlisPro 1.171.39.28b (Rigaku OD, 2015)'
_computing_data_collection 'CrysAlisPro 1.171.39.28b (Rigaku OD, 2015)'
_computing_data_reduction 'CrysAlisPro 1.171.39.28b (Rigaku OD, 2015)'
_computing_molecular_graphics 'Olex2 (Dolomanov et al., 2009)'
_computing_publication_material 'Olex2 (Dolomanov et al., 2009)'
_computing_structure_refinement 'SHELXL-2014/7 (Sheldrick, 2014)'
_computing_structure_solution 'ShelXT (Sheldrick, 2015)'
_diffrn_ambient_temperature 220(2)
_diffrn_measured_fraction_theta_full 0.993
_diffrn_measured_fraction_theta_max 0.960
_diffrn_measurement_device_type 'XtaLAB AFC12 (RINC): Kappa single'
_diffrn_measurement_method '\w scans'
_diffrn_radiation_type CuK\a
_diffrn_radiation_wavelength 1.54184
_diffrn_reflns_av_R_equivalents 0.0314
_diffrn_reflns_av_unetI/netI 0.0318
_diffrn_reflns_Laue_measured_fraction_full 0.993
_diffrn_reflns_Laue_measured_fraction_max 0.960
_diffrn_reflns_limit_h_max 11
_diffrn_reflns_limit_h_min -10
_diffrn_reflns_limit_k_max 7
_diffrn_reflns_limit_k_min -11
_diffrn_reflns_limit_l_max 19
_diffrn_reflns_limit_l_min -18
_diffrn_reflns_number 10573
_diffrn_reflns_point_group_measured_fraction_full 0.993
_diffrn_reflns_point_group_measured_fraction_max 0.960
_diffrn_reflns_theta_full 67.684
_diffrn_reflns_theta_max 73.705
_diffrn_reflns_theta_min 5.668
_diffrn_source 'fine-focus sealed X-ray tube'
_exptl_absorpt_coefficient_mu 5.949
_exptl_absorpt_correction_T_max 1.00000
_exptl_absorpt_correction_T_min 0.51928
_exptl_absorpt_correction_type multi-scan
_exptl_absorpt_process_details
;
CrysAlisPro 1.171.39.28b (Rigaku Oxford Diffraction, 2015)
Empirical absorption correction using spherical harmonics,
 implemented in SCALE3 ABSPACK scaling algorithm.
;
_exptl_crystal_density_diffrn 1.759
_exptl_crystal_description block
_exptl_crystal_F_000 576.0
_refine_diff_density_max 0.891
_refine_diff_density_min -0.689
_refine_diff_density_rms 0.098
_refine_ls_extinction_coef 0.0122(5)
_refine_ls_extinction_expression Fc^*^=kFc[1+0.001xFc^2^\l^3^/sin(2\q)]^-1/4^
_refine_ls_extinction_method 'SHELXL-2014/7 (Sheldrick 2014'
_refine_ls_goodness_of_fit_ref 1.076
_refine_ls_hydrogen_treatment mixed
_refine_ls_matrix_type full
_refine_ls_number_parameters 305
_refine_ls_number_reflns 4112
_refine_ls_number_restraints 0
_refine_ls_restrained_S_all 1.076
_refine_ls_R_factor_all 0.0371
_refine_ls_R_factor_gt 0.0367
_refine_ls_shift/su_max 0.001
_refine_ls_shift/su_mean 0.000
_refine_ls_structure_factor_coef Fsqd
_refine_ls_weighting_details 'w=1/[\s^2^(Fo^2^)+(0.0519P)^2^+1.3537P] where P=(Fo^2^+2Fc^2^)/3'
_refine_ls_weighting_scheme calc
_refine_ls_wR_factor_gt 0.0981
_refine_ls_wR_factor_ref 0.0984
_reflns_Friedel_coverage 0.000
_reflns_number_gt 4092
_reflns_number_total 4112
_reflns_threshold_expression 'I > 2\s(I)'
_cod_data_source_file exp_38_05_220_00.cif
_cod_data_source_block exp_38_05_220_00
_cod_original_cell_volume 1055.010(17)
_cod_database_code 4003652
_shelx_shelxl_version_number 2014/7
_shelx_space_group_comment
;
The symmetry employed for this shelxl refinement is uniquely defined
by the following loop, which should always be used as a source of
symmetry information in preference to the above space-group names.
They are only intended as comments.
;

loop_
_space_group_symop_operation_xyz
'x, y, z'
'-x, -y, -z'

loop_
_atom_site_label
_atom_site_type_symbol
_atom_site_fract_x
_atom_site_fract_y
_atom_site_fract_z
_atom_site_U_iso_or_equiv
_atom_site_adp_type
_atom_site_occupancy
_atom_site_site_symmetry_order
_atom_site_calc_flag
_atom_site_refinement_flags_posn
_atom_site_refinement_flags_adp
_atom_site_refinement_flags_occupancy
_atom_site_disorder_assembly
_atom_site_disorder_group
P1 P 1.15236(7) 1.22038(7) 0.83694(4) 0.01367(15) Uani 1 1 d . . . . .
P2 P 0.87341(7) 0.71497(7) 0.65624(4) 0.01423(15) Uani 1 1 d . . . . .
P3 P 0.46656(7) 0.70682(7) 0.85651(4) 0.01850(16) Uani 1 1 d . . . . .
P5 P 0.32801(7) 0.85807(8) 0.65746(4) 0.01982(16) Uani 1 1 d . . . . .
P4 P 0.61392(7) 0.25539(7) 0.85846(4) 0.01840(16) Uani 1 1 d . . . . .
Mg3 Mg 0.0000 0.5000 0.5000 0.0094(2) Uani 1 2 d S . P . .
Mg2 Mg 0.5000 0.5000 1.0000 0.0101(2) Uani 1 2 d S . P . .
Mg1 Mg 0.73899(8) 0.98353(8) 0.75139(4) 0.00947(16) Uani 1 1 d . . . . .
O2 O 0.97883(19) 1.05698(19) 0.82212(10) 0.0150(3) Uani 1 1 d . . . . .
O1 O 1.28013(19) 1.26302(19) 0.91658(10) 0.0169(3) Uani 1 1 d . . . . .
O4 O 0.83180(19) 0.55832(19) 0.57475(10) 0.0146(3) Uani 1 1 d . . . . .
O7 O 0.6594(2) 0.4076(2) 0.94241(11) 0.0216(4) Uani 1 1 d . . . . .
O3 O 0.72572(19) 0.74565(19) 0.67877(10) 0.0165(3) Uani 1 1 d . . . . .
O8 O 0.75829(19) 0.22090(19) 0.83383(10) 0.0161(3) Uani 1 1 d . . . . .
O9 O 0.5149(2) 0.9140(2) 0.67118(11) 0.0226(4) Uani 1 1 d . . . . .
O5 O 0.6059(2) 0.8741(2) 0.84488(11) 0.0223(4) Uani 1 1 d . . . . .
O10 O 0.2029(2) 0.6696(2) 0.60614(11) 0.0230(4) Uani 1 1 d . . . . .
O6 O 0.5209(2) 0.6060(2) 0.89712(12) 0.0276(4) Uani 1 1 d . . . . .
N6 N 0.1859(2) 0.1683(2) 0.51019(13) 0.0188(4) Uani 1 1 d . . . . .
H6C H 0.1649 0.0678 0.4725 0.023 Uiso 1 1 calc R U . . .
H6D H 0.1011 0.1851 0.5258 0.023 Uiso 1 1 calc R U . . .
N2 N 1.0139(2) 0.6766(2) 0.99289(13) 0.0180(4) Uani 1 1 d . . . . .
H2C H 0.9160 0.5780 0.9789 0.022 Uiso 1 1 calc R U . . .
H2D H 1.0967 0.6948 1.0316 0.022 Uiso 1 1 calc R U . . .
N3 N 0.9111(3) 0.7722(3) 0.89636(13) 0.0218(4) Uani 1 1 d . . . . .
H3C H 0.9280 0.8501 0.8694 0.026 Uiso 1 1 calc R U . . .
H3D H 0.8114 0.6762 0.8846 0.026 Uiso 1 1 calc R U . . .
N1 N 1.1897(3) 0.9459(3) 0.97367(14) 0.0231(4) Uani 1 1 d . . . . .
H1C H 1.2076 1.0244 0.9470 0.028 Uiso 1 1 calc R U . . .
H1D H 1.2719 0.9631 1.0125 0.028 Uiso 1 1 calc R U . . .
N5 N 0.3777(3) 0.4459(3) 0.60446(14) 0.0232(4) Uani 1 1 d . . . . .
H5C H 0.2923 0.4600 0.6218 0.028 Uiso 1 1 calc R U . . .
H5D H 0.4833 0.5302 0.6268 0.028 Uiso 1 1 calc R U . . .
N4 N 0.4759(3) 0.2697(3) 0.51993(15) 0.0240(4) Uani 1 1 d . . . . .
H4C H 0.4545 0.1690 0.4822 0.029 Uiso 1 1 calc R U . . .
H4D H 0.5819 0.3532 0.5420 0.029 Uiso 1 1 calc R U . . .
C2 C 0.3470(3) 0.2958(3) 0.54387(14) 0.0162(4) Uani 1 1 d . . . . .
C1 C 1.0367(3) 0.7997(3) 0.95512(14) 0.0153(4) Uani 1 1 d . . . . .
O11 O 0.0493(2) 0.6994(2) 0.44341(11) 0.0199(3) Uani 1 1 d . . . . .
P6 P 0.11815(8) 0.73058(7) 0.35867(4) 0.01730(16) Uani 1 1 d . . . . .
O12 O 0.1310(2) 0.8904(2) 0.34042(10) 0.0164(3) Uani 1 1 d . . . . .
H2A H 0.937(4) 0.698(4) 0.727(2) 0.026(7) Uiso 1 1 d . . . . .
H3A H 0.368(4) 0.745(5) 0.904(2) 0.041(9) Uiso 1 1 d . . . . .
H5A H 0.307(4) 0.971(5) 0.621(2) 0.040(9) Uiso 1 1 d . . . . .
H1A H 1.133(4) 1.358(4) 0.8426(19) 0.023(7) Uiso 1 1 d . . . . .
H1B H 1.222(4) 1.208(4) 0.7686(19) 0.020(7) Uiso 1 1 d . . . . .
H2B H 1.006(4) 0.856(4) 0.645(2) 0.028(8) Uiso 1 1 d . . . . .
H6A H 0.010(5) 0.585(5) 0.290(3) 0.053(11) Uiso 1 1 d . . . . .
H4A H 0.480(4) 0.115(4) 0.870(2) 0.036(9) Uiso 1 1 d . . . . .
H4B H 0.550(5) 0.279(5) 0.790(3) 0.052(11) Uiso 1 1 d . . . . .
H3B H 0.368(4) 0.604(4) 0.781(2) 0.030(8) Uiso 1 1 d . . . . .
H5B H 0.281(4) 0.892(4) 0.732(2) 0.028(8) Uiso 1 1 d . . . . .
H6B H 0.267(5) 0.747(5) 0.360(3) 0.051(10) Uiso 1 1 d . . . . .

loop_
_atom_site_aniso_label
_atom_site_aniso_U_11
_atom_site_aniso_U_22
_atom_site_aniso_U_33
_atom_site_aniso_U_23
_atom_site_aniso_U_13
_atom_site_aniso_U_12
P1 0.0120(3) 0.0112(3) 0.0158(3) 0.0037(2) 0.0020(2) 0.0046(2)
P2 0.0144(3) 0.0132(3) 0.0142(3) -0.0014(2) 0.0014(2) 0.0093(2)
P3 0.0156(3) 0.0167(3) 0.0227(3) 0.0105(2) 0.0033(2) 0.0056(2)
P5 0.0128(3) 0.0150(3) 0.0249(3) -0.0050(2) -0.0019(2) 0.0077(2)
P4 0.0148(3) 0.0153(3) 0.0202(3) -0.0066(2) -0.0016(2) 0.0101(2)
Mg3 0.0107(4) 0.0070(4) 0.0102(4) 0.0011(3) 0.0029(3) 0.0050(4)
Mg2 0.0112(4) 0.0078(4) 0.0113(4) 0.0014(3) 0.0027(3) 0.0054(4)
Mg1 0.0099(3) 0.0069(3) 0.0116(3) 0.0015(3) 0.0030(3) 0.0049(3)
O2 0.0123(7) 0.0117(7) 0.0181(7) 0.0032(6) -0.0009(6) 0.0046(6)
O1 0.0138(7) 0.0115(7) 0.0204(8) 0.0013(6) -0.0004(6) 0.0046(6)
O4 0.0158(7) 0.0121(7) 0.0160(7) 0.0005(6) 0.0054(6) 0.0089(6)
O7 0.0160(8) 0.0167(8) 0.0251(8) -0.0066(7) 0.0019(6) 0.0096(7)
O3 0.0146(7) 0.0105(7) 0.0213(8) -0.0015(6) 0.0039(6) 0.0074(6)
O8 0.0167(7) 0.0122(7) 0.0180(7) -0.0006(6) 0.0039(6) 0.0090(6)
O9 0.0133(8) 0.0219(8) 0.0259(8) -0.0001(7) -0.0020(6) 0.0077(7)
O5 0.0268(9) 0.0159(8) 0.0242(8) 0.0099(7) 0.0109(7) 0.0086(7)
O10 0.0185(8) 0.0178(8) 0.0219(8) -0.0038(7) -0.0042(7) 0.0064(7)
O6 0.0320(10) 0.0262(9) 0.0305(9) 0.0173(8) 0.0076(8) 0.0148(8)
N6 0.0170(9) 0.0143(9) 0.0229(9) 0.0016(7) 0.0047(7) 0.0084(8)
N2 0.0179(9) 0.0133(9) 0.0212(9) 0.0054(7) -0.0005(7) 0.0068(8)
N3 0.0229(10) 0.0225(10) 0.0219(10) 0.0103(8) 0.0029(8) 0.0112(8)
N1 0.0228(10) 0.0164(10) 0.0267(10) 0.0075(8) 0.0022(8) 0.0068(8)
N5 0.0178(9) 0.0176(10) 0.0271(10) -0.0025(8) 0.0003(8) 0.0083(8)
N4 0.0186(10) 0.0204(10) 0.0295(11) 0.0011(8) 0.0043(8) 0.0105(8)
C2 0.0194(11) 0.0154(10) 0.0156(10) 0.0062(8) 0.0041(8) 0.0095(9)
C1 0.0205(11) 0.0143(10) 0.0135(9) 0.0016(8) 0.0070(8) 0.0118(9)
O11 0.0287(9) 0.0176(8) 0.0237(8) 0.0120(6) 0.0147(7) 0.0163(7)
P6 0.0263(3) 0.0145(3) 0.0205(3) 0.0094(2) 0.0134(2) 0.0151(2)
O12 0.0240(8) 0.0133(7) 0.0187(7) 0.0085(6) 0.0101(6) 0.0124(6)

loop_
_atom_type_symbol
_atom_type_description
_atom_type_scat_dispersion_real
_atom_type_scat_dispersion_imag
_atom_type_scat_source
C C 0.0181 0.0091 'International Tables Vol C Tables 4.2.6.8 and 6.1.1.4'
H H 0.0000 0.0000 'International Tables Vol C Tables 4.2.6.8 and 6.1.1.4'
N N 0.0311 0.0180 'International Tables Vol C Tables 4.2.6.8 and 6.1.1.4'
O O 0.0492 0.0322 'International Tables Vol C Tables 4.2.6.8 and 6.1.1.4'
P P 0.2955 0.4335 'International Tables Vol C Tables 4.2.6.8 and 6.1.1.4'
Mg Mg 0.1719 0.1771 'International Tables Vol C Tables 4.2.6.8 and 6.1.1.4'

loop_
_geom_angle_atom_site_label_1
_geom_angle_atom_site_label_2
_geom_angle_atom_site_label_3
_geom_angle
_geom_angle_site_symmetry_1
_geom_angle_site_symmetry_3
_geom_angle_publ_flag
O1 P1 O2 115.85(9) . . ?
O1 P1 H1A 109.9(13) . . ?
O2 P1 H1A 110.2(13) . . ?
O1 P1 H1B 106.8(13) . . ?
O2 P1 H1B 110.3(13) . . ?
H1A P1 H1B 102.9(18) . . ?
O3 P2 O4 115.88(9) . . ?
O3 P2 H2A 108.8(13) . . ?
O4 P2 H2A 109.0(13) . . ?
O3 P2 H2B 112.1(13) . . ?
O4 P2 H2B 107.7(13) . . ?
H2A P2 H2B 102.5(19) . . ?
O6 P3 O5 117.23(11) . . ?
O6 P3 H3A 109.1(16) . . ?
O5 P3 H3A 107.7(16) . . ?
O6 P3 H3B 108.3(14) . . ?
O5 P3 H3B 110.5(14) . . ?
H3A P3 H3B 103(2) . . ?
O10 P5 O9 117.97(10) . . ?
O10 P5 H5A 111.5(14) . . ?
O9 P5 H5A 108.6(15) . . ?
O10 P5 H5B 107.2(14) . . ?
O9 P5 H5B 110.4(14) . . ?
H5A P5 H5B 100(2) . . ?
O7 P4 O8 115.47(9) . . ?
O7 P4 H4A 106.5(14) . . ?
O8 P4 H4A 111.7(14) . . ?
O7 P4 H4B 109.2(17) . . ?
O8 P4 H4B 109.8(17) . . ?
H4A P4 H4B 103(2) . . ?
O10 Mg3 O10 180.0 2_566 . ?
O10 Mg3 O11 92.44(7) 2_566 2_566 ?
O10 Mg3 O11 87.56(7) . 2_566 ?
O10 Mg3 O11 87.56(7) 2_566 . ?
O10 Mg3 O11 92.44(7) . . ?
O11 Mg3 O11 180.00(10) 2_566 . ?
O10 Mg3 O4 89.05(6) 2_566 1_455 ?
O10 Mg3 O4 90.95(6) . 1_455 ?
O11 Mg3 O4 89.92(6) 2_566 1_455 ?
O11 Mg3 O4 90.08(6) . 1_455 ?
O10 Mg3 O4 90.95(6) 2_566 2_666 ?
O10 Mg3 O4 89.05(6) . 2_666 ?
O11 Mg3 O4 90.08(6) 2_566 2_666 ?
O11 Mg3 O4 89.92(6) . 2_666 ?
O4 Mg3 O4 180.00(7) 1_455 2_666 ?
O6 Mg2 O6 180.00(9) . 2_667 ?
O6 Mg2 O7 87.04(7) . . ?
O6 Mg2 O7 92.96(7) 2_667 . ?
O6 Mg2 O7 92.96(7) . 2_667 ?
O6 Mg2 O7 87.04(7) 2_667 2_667 ?
O7 Mg2 O7 180.00(4) . 2_667 ?
O6 Mg2 O1 88.72(7) . 1_445 ?
O6 Mg2 O1 91.28(7) 2_667 1_445 ?
O7 Mg2 O1 89.77(6) . 1_445 ?
O7 Mg2 O1 90.23(6) 2_667 1_445 ?
O6 Mg2 O1 91.28(7) . 2_777 ?
O6 Mg2 O1 88.72(7) 2_667 2_777 ?
O7 Mg2 O1 90.23(6) . 2_777 ?
O7 Mg2 O1 89.77(6) 2_667 2_777 ?
O1 Mg2 O1 180.0 1_445 2_777 ?
O5 Mg1 O9 92.21(7) . . ?
O5 Mg1 O12 175.60(7) . 2_676 ?
O9 Mg1 O12 86.22(7) . 2_676 ?
O5 Mg1 O3 91.59(7) . . ?
O9 Mg1 O3 90.71(7) . . ?
O12 Mg1 O3 92.54(6) 2_676 . ?
O5 Mg1 O2 93.00(7) . . ?
O9 Mg1 O2 174.50(7) . . ?
O12 Mg1 O2 88.71(7) 2_676 . ?
O3 Mg1 O2 87.39(6) . . ?
O5 Mg1 O8 85.40(7) . 1_565 ?
O9 Mg1 O8 92.63(7) . 1_565 ?
O12 Mg1 O8 90.57(6) 2_676 1_565 ?
O3 Mg1 O8 175.58(7) . 1_565 ?
O2 Mg1 O8 89.54(6) . 1_565 ?
P1 O2 Mg1 130.29(9) . . ?
P1 O1 Mg2 134.17(9) . 1_665 ?
P2 O4 Mg3 129.04(9) . 1_655 ?
P4 O7 Mg2 127.96(10) . . ?
P2 O3 Mg1 127.59(9) . . ?
P4 O8 Mg1 127.73(9) . 1_545 ?
P5 O9 Mg1 151.55(12) . . ?
P3 O5 Mg1 143.62(11) . . ?
P5 O10 Mg3 145.46(11) . . ?
P3 O6 Mg2 145.06(12) . . ?
C2 N6 H6C 120.0 . . ?
C2 N6 H6D 120.0 . . ?
H6C N6 H6D 120.0 . . ?
C1 N2 H2C 120.0 . . ?
C1 N2 H2D 120.0 . . ?
H2C N2 H2D 120.0 . . ?
C1 N3 H3C 120.0 . . ?
C1 N3 H3D 120.0 . . ?
H3C N3 H3D 120.0 . . ?
C1 N1 H1C 120.0 . . ?
C1 N1 H1D 120.0 . . ?
H1C N1 H1D 120.0 . . ?
C2 N5 H5C 120.0 . . ?
C2 N5 H5D 120.0 . . ?
H5C N5 H5D 120.0 . . ?
C2 N4 H4C 120.0 . . ?
C2 N4 H4D 120.0 . . ?
H4C N4 H4D 120.0 . . ?
N6 C2 N4 119.8(2) . . ?
N6 C2 N5 119.6(2) . . ?
N4 C2 N5 120.6(2) . . ?
N3 C1 N1 120.5(2) . . ?
N3 C1 N2 120.0(2) . . ?
N1 C1 N2 119.4(2) . . ?
P6 O11 Mg3 131.50(9) . . ?
O11 P6 O12 114.94(9) . . ?
O11 P6 H6A 106.1(17) . . ?
O12 P6 H6A 109.2(16) . . ?
O11 P6 H6B 111.5(17) . . ?
O12 P6 H6B 107.0(17) . . ?
H6A P6 H6B 108(2) . . ?
P6 O12 Mg1 129.09(9) . 2_676 ?

loop_
_geom_bond_atom_site_label_1
_geom_bond_atom_site_label_2
_geom_bond_distance
_geom_bond_site_symmetry_2
_geom_bond_publ_flag
P1 O1 1.5063(16) . ?
P1 O2 1.5079(16) . ?
P1 H1A 1.32(3) . ?
P1 H1B 1.25(3) . ?
P2 O3 1.5064(15) . ?
P2 O4 1.5088(15) . ?
P2 H2A 1.30(3) . ?
P2 H2B 1.33(3) . ?
P3 O6 1.4832(18) . ?
P3 O5 1.4971(17) . ?
P3 H3A 1.28(4) . ?
P3 H3B 1.27(3) . ?
P5 O10 1.4919(17) . ?
P5 O9 1.4932(16) . ?
P5 H5A 1.38(4) . ?
P5 H5B 1.25(3) . ?
P4 O7 1.5016(16) . ?
P4 O8 1.5032(15) . ?
P4 H4A 1.33(3) . ?
P4 H4B 1.31(4) . ?
Mg3 O10 2.0655(16) 2_566 ?
Mg3 O10 2.0655(16) . ?
Mg3 O11 2.0851(15) 2_566 ?
Mg3 O11 2.0851(15) . ?
Mg3 O4 2.0961(14) 1_455 ?
Mg3 O4 2.0961(14) 2_666 ?
Mg2 O6 2.0450(17) . ?
Mg2 O6 2.0451(17) 2_667 ?
Mg2 O7 2.0812(15) . ?
Mg2 O7 2.0812(15) 2_667 ?
Mg2 O1 2.1362(15) 1_445 ?
Mg2 O1 2.1362(15) 2_777 ?
Mg1 O5 2.0542(17) . ?
Mg1 O9 2.0678(17) . ?
Mg1 O12 2.0879(16) 2_676 ?
Mg1 O3 2.0959(16) . ?
Mg1 O2 2.1070(16) . ?
Mg1 O8 2.1141(16) 1_565 ?
O1 Mg2 2.1362(15) 1_665 ?
O4 Mg3 2.0961(14) 1_655 ?
O8 Mg1 2.1141(16) 1_545 ?
N6 C2 1.324(3) . ?
N6 H6C 0.8700 . ?
N6 H6D 0.8700 . ?
N2 C1 1.331(3) . ?
N2 H2C 0.8700 . ?
N2 H2D 0.8700 . ?
N3 C1 1.320(3) . ?
N3 H3C 0.8700 . ?
N3 H3D 0.8700 . ?
N1 C1 1.330(3) . ?
N1 H1C 0.8700 . ?
N1 H1D 0.8700 . ?
N5 C2 1.328(3) . ?
N5 H5C 0.8700 . ?
N5 H5D 0.8700 . ?
N4 C2 1.327(3) . ?
N4 H4C 0.8700 . ?
N4 H4D 0.8700 . ?
O11 P6 1.5018(16) . ?
P6 O12 1.5036(15) . ?
P6 H6A 1.35(4) . ?
P6 H6B 1.27(4) . ?
O12 Mg1 2.0878(16) 2_676 ?
